data_1530887
loop_
_publ_author_name
'Torardi, C.C.'
'Sleight, A.W.'

_publ_section_title
;
 Preparation and crystal structure of La3 Re2 O10: An example of
 metal-metal bonding within Re2 O10 units
;
_journal_name_full 'Journal of the Less-Common Metals'
_journal_page_first 293
_journal_page_last 299
_journal_volume 116
_journal_year 1986
_chemical_formula_sum 'La3 O10 Re2'
_chemical_name_systematic 'La3 Re2 O10'
_space_group_IT_number 12
_symmetry_space_group_name_Hall '-C 2y'
_symmetry_space_group_name_H-M 'C 1 2/m 1'
_cell_angle_alpha 90
_cell_angle_beta 115.44
_cell_angle_gamma 90
_cell_formula_units_Z 2
_cell_length_a 7.901
_cell_length_b 7.866
_cell_length_c 7.115
_cell_volume 399.315
_citation_journal_id_ASTM JCOMAH
_cod_data_source_file Torardi_JCOMAH_1986_1279.cif
_cod_data_source_block La3O10Re2
_cod_original_cell_volume 399.3152
_cod_database_code 1530887

loop_
_symmetry_equiv_pos_as_xyz
x,y,z
-x,y,-z
-x,-y,-z
x,-y,z
x+1/2,y+1/2,z
-x+1/2,y+1/2,-z
-x+1/2,-y+1/2,-z
x+1/2,-y+1/2,z

loop_
_atom_site_label
_atom_site_type_symbol
_atom_site_fract_x
_atom_site_fract_y
_atom_site_fract_z
_atom_site_occupancy
_atom_site_U_iso_or_equiv
O4 O-2 0.6754 0 0.4733 1 0.0
O2 O-2 0.9037 0 0.2811 1 0.0
La2 La+3 0 0.25651 0.5 1 0.0
O3 O-2 0.6365 0.7648 0.2122 1 0.0
La1 La+3 0 0 0 1 0.0
Re1 Re+5 0.63546 0 0.17428 1 0.0
O1 O-2 0.6455 0 0.9022 1 0.0
